data_8102861
loop_
_publ_author_name
'Feng-Yang Ju'
'Li Yang'

_publ_section_title
;
 Crystal structure of
 diaquabis[2-{2'-[(l'-methyl)benzimidazolyl]}-4,4,5,5-tetramethylimidazoline-1-oxyl-3-oxide]nickel(II)
 bisperchlorate dihydrate, [Ni(H2O)2(C15H19N4O2)2][ClO4]2 &#x00B7; 2H2O
;
_journal_issue 4
_journal_name_full 'Zeitschrift f\"ur Kristallographie - New Crystal Structures'
_journal_page_first 765
_journal_volume 225
_journal_year 2010
_chemical_formula_sum 'C30 H46 Cl2 N8 Ni O16'
_chemical_formula_weight 904.36
_chemical_name_systematic
;
nitronyl nitroxide nickel
;
_space_group_IT_number 15
_symmetry_cell_setting monoclinic
_symmetry_space_group_name_Hall '-C 2yc'
_symmetry_space_group_name_H-M 'C 1 2/c 1'
_atom_sites_solution_hydrogens geom
_atom_sites_solution_primary direct
_atom_sites_solution_secondary difmap
_audit_creation_method SHELXL-97
_cell_angle_alpha 90.00
_cell_angle_beta 101.047(3)
_cell_angle_gamma 90.00
_cell_formula_units_Z 4
_cell_length_a 13.958(3)
_cell_length_b 15.904(4)
_cell_length_c 18.514(5)
_cell_measurement_reflns_used 4766
_cell_measurement_temperature 291(2)
_cell_measurement_theta_max 25.09
_cell_measurement_theta_min 2.40
_cell_volume 4033.7(17)
_computing_cell_refinement 'Bruker SMART'
_computing_data_collection 'Bruker SMART'
_computing_data_reduction 'Bruker SAINT'
_computing_molecular_graphics 'Bruker SHELXTL'
_computing_publication_material 'Bruker SHELXTL'
_computing_structure_refinement 'SHELXL-97 (Sheldrick, 1997)'
_computing_structure_solution 'SHELXS-97 (Sheldrick, 1990)'
_diffrn_ambient_temperature 291(2)
_diffrn_measured_fraction_theta_full 0.999
_diffrn_measured_fraction_theta_max 0.999
_diffrn_measurement_device_type 'CCD area detector'
_diffrn_measurement_method 'phi and omega scans'
_diffrn_radiation_monochromator graphite
_diffrn_radiation_source 'fine-focus sealed tube'
_diffrn_radiation_type MoK\a
_diffrn_radiation_wavelength 0.71073
_diffrn_reflns_av_R_equivalents 0.0249
_diffrn_reflns_av_sigmaI/netI 0.0229
_diffrn_reflns_limit_h_max 16
_diffrn_reflns_limit_h_min -16
_diffrn_reflns_limit_k_max 19
_diffrn_reflns_limit_k_min -19
_diffrn_reflns_limit_l_max 22
_diffrn_reflns_limit_l_min -22
_diffrn_reflns_number 14206
_diffrn_reflns_theta_full 25.49
_diffrn_reflns_theta_max 25.49
_diffrn_reflns_theta_min 2.40
_diffrn_standards_number 0
_exptl_absorpt_coefficient_mu 0.692
_exptl_absorpt_correction_T_max 0.8588
_exptl_absorpt_correction_T_min 0.7524
_exptl_absorpt_correction_type multi-scan
_exptl_absorpt_process_details sadabs
_exptl_crystal_colour dark-green
_exptl_crystal_density_diffrn 1.489
_exptl_crystal_density_meas 0
_exptl_crystal_density_method 'not measured'
_exptl_crystal_description block
_exptl_crystal_F_000 1888
_exptl_crystal_size_max 0.44
_exptl_crystal_size_mid 0.29
_exptl_crystal_size_min 0.23
_refine_diff_density_max 0.930
_refine_diff_density_min -0.644
_refine_diff_density_rms 0.069
_refine_ls_extinction_method none
_refine_ls_goodness_of_fit_ref 1.054
_refine_ls_hydrogen_treatment constr
_refine_ls_matrix_type full
_refine_ls_number_parameters 277
_refine_ls_number_reflns 3747
_refine_ls_number_restraints 343
_refine_ls_restrained_S_all 1.100
_refine_ls_R_factor_all 0.0610
_refine_ls_R_factor_gt 0.0502
_refine_ls_shift/su_max 0.003
_refine_ls_shift/su_mean 0.000
_refine_ls_structure_factor_coef Fsqd
_refine_ls_weighting_details 'calc w=1/[\s^2^(Fo^2^)+(0.0844P)^2^+8.8692P] where P=(Fo^2^+2Fc^2^)/3'
_refine_ls_weighting_scheme calc
_refine_ls_wR_factor_gt 0.1433
_refine_ls_wR_factor_ref 0.1535
_reflns_number_gt 3084
_reflns_number_total 3747
_reflns_threshold_expression >2sigma(I)
_cod_data_source_file 1267-3205.cff
_cod_data_source_block b
_cod_depositor_comments
;
The following automatic conversions were performed:
'_symmetry_cell_setting' value 'Monoclinic' changed to 'monoclinic'
according to '/home/saulius/struct/CIF-dictionaries/cif_core.dic'
dictionary named 'cif_core.dic' version 2.4.1 from 2010-06-29.

Automatic conversion script
Id: cif_fix_enum 1555 2011-01-17 13:19:09Z saulius 
;
_cod_original_cell_volume 4033.5(17)
_cod_original_sg_symbol_H-M C2/c
_cod_database_code 8102861

loop_
_symmetry_equiv_pos_as_xyz
'x, y, z'
'-x, y, -z+1/2'
'x+1/2, y+1/2, z'
'-x+1/2, y+1/2, -z+1/2'
'-x, -y, -z'
'x, -y, z-1/2'
'-x+1/2, -y+1/2, -z'
'x+1/2, -y+1/2, z-1/2'

loop_
_atom_site_label
_atom_site_type_symbol
_atom_site_fract_x
_atom_site_fract_y
_atom_site_fract_z
_atom_site_U_iso_or_equiv
_atom_site_adp_type
_atom_site_occupancy
_atom_site_symmetry_multiplicity
_atom_site_calc_flag
_atom_site_refinement_flags
_atom_site_disorder_assembly
_atom_site_disorder_group
Cl1 Cl 0.15608(6) 0.56700(4) 0.34385(4) 0.0804(2) Uani 0.642(2) 1 d PDU A 1
O5 O 0.1906(3) 0.6188(3) 0.2905(2) 0.1453(14) Uani 0.642(2) 1 d PDU A 1
O6 O 0.0752(3) 0.5909(3) 0.3708(3) 0.1646(17) Uani 0.642(2) 1 d PDU A 1
O7 O 0.2421(2) 0.5753(2) 0.40660(18) 0.0926(10) Uani 0.642(2) 1 d PDU A 1
O8 O 0.1566(2) 0.48055(17) 0.32313(18) 0.0844(8) Uani 0.642(2) 1 d PDU A 1
Cl1' Cl 0.15608(6) 0.56700(4) 0.34385(4) 0.0804(2) Uani 0.358(2) 1 d PDU A 2
O5' O 0.0820(4) 0.6188(4) 0.3033(4) 0.1453(14) Uani 0.358(2) 1 d PDU A 2
O6' O 0.1034(4) 0.5450(5) 0.4052(3) 0.1646(17) Uani 0.358(2) 1 d PDU A 2
O7' O 0.2421(4) 0.6025(4) 0.3849(3) 0.0926(10) Uani 0.358(2) 1 d PDU A 2
O8' O 0.1705(4) 0.4901(3) 0.3087(3) 0.0844(8) Uani 0.358(2) 1 d PDU A 2
Ni1 Ni 1.0000 0.254676(19) 0.2500 0.02831(8) Uani 1 2 d S . .
O1 O 0.91583(9) 0.25508(8) 0.32991(7) 0.0380(3) Uani 1 1 d U . .
O2 O 0.62849(11) 0.37863(10) 0.21302(10) 0.0606(5) Uani 1 1 d U . .
O3 O 1.0000 0.12651(12) 0.2500 0.0474(5) Uani 1 2 d SD . .
H1W H 0.9679 0.0977 0.2741 0.071 Uiso 1 1 d RD . .
O4 O 1.0000 0.38487(11) 0.2500 0.0422(5) Uani 1 2 d SD . .
H2W H 1.0462 0.4159 0.2688 0.063 Uiso 1 1 d RD . .
O9 O 0.91981(16) 0.03722(13) 0.34829(12) 0.0941(7) Uani 1 1 d D . .
H4W H 0.8727 0.0714 0.3444 0.141 Uiso 1 1 d RD . .
H3W H 0.8989 -0.0090 0.3302 0.141 Uiso 1 1 d RD . .
N1 N 0.87021(11) 0.24775(9) 0.17206(8) 0.0330(4) Uani 1 1 d U . .
N2 N 0.70942(11) 0.22313(10) 0.14014(9) 0.0397(4) Uani 1 1 d U . .
N3 N 0.83711(10) 0.30042(10) 0.31849(8) 0.0342(4) Uani 1 1 d U . .
N4 N 0.69876(11) 0.35660(10) 0.26422(10) 0.0431(4) Uani 1 1 d U . .
C1 C 0.85215(14) 0.20191(11) 0.10657(10) 0.0362(5) Uani 1 1 d U . .
C2 C 0.75241(14) 0.18730(12) 0.08657(11) 0.0404(5) Uani 1 1 d U . .
C3 C 0.71190(18) 0.14238(14) 0.02263(12) 0.0544(6) Uani 1 1 d U . .
H3A H 0.6451 0.1328 0.0094 0.065 Uiso 1 1 calc R . .
C4 C 0.7758(2) 0.11352(15) -0.01912(12) 0.0620(7) Uani 1 1 d U . .
H4A H 0.7517 0.0842 -0.0623 0.074 Uiso 1 1 calc R . .
C5 C 0.87650(19) 0.12677(15) 0.00120(12) 0.0581(7) Uani 1 1 d U . .
H5 H 0.9175 0.1052 -0.0284 0.070 Uiso 1 1 calc R . .
C6 C 0.91672(16) 0.17092(13) 0.06391(11) 0.0467(6) Uani 1 1 d U . .
H6 H 0.9837 0.1796 0.0771 0.056 Uiso 1 1 calc R . .
C7 C 0.78248(13) 0.25928(11) 0.18907(10) 0.0331(4) Uani 1 1 d U . .
C8 C 0.60603(15) 0.21199(16) 0.14413(15) 0.0594(7) Uani 1 1 d U . .
H8A H 0.5974 0.2216 0.1937 0.089 Uiso 1 1 calc R . .
H8B H 0.5861 0.1557 0.1296 0.089 Uiso 1 1 calc R . .
H8C H 0.5671 0.2514 0.1117 0.089 Uiso 1 1 calc R . .
C9 C 0.77117(12) 0.30364(11) 0.25562(10) 0.0336(4) Uani 1 1 d U . .
C10 C 0.81349(14) 0.35759(13) 0.37708(11) 0.0443(5) Uani 1 1 d U . .
C11 C 0.70585(15) 0.38265(14) 0.34307(13) 0.0519(6) Uani 1 1 d U . .
C12 C 0.88593(18) 0.43092(16) 0.38467(15) 0.0675(7) Uani 1 1 d U . .
H12A H 0.9514 0.4096 0.3972 0.101 Uiso 1 1 calc R . .
H12B H 0.8739 0.4683 0.4227 0.101 Uiso 1 1 calc R . .
H12C H 0.8779 0.4609 0.3389 0.101 Uiso 1 1 calc R . .
C13 C 0.82717(19) 0.30783(19) 0.44847(12) 0.0674(8) Uani 1 1 d U . .
H13A H 0.7889 0.2573 0.4408 0.101 Uiso 1 1 calc R . .
H13B H 0.8064 0.3412 0.4858 0.101 Uiso 1 1 calc R . .
H13C H 0.8948 0.2935 0.4638 0.101 Uiso 1 1 calc R . .
C14 C 0.6819(2) 0.47580(17) 0.34598(19) 0.0866(10) Uani 1 1 d U . .
H14A H 0.7259 0.5076 0.3227 0.130 Uiso 1 1 calc R . .
H14B H 0.6885 0.4932 0.3964 0.130 Uiso 1 1 calc R . .
H14C H 0.6160 0.4853 0.3207 0.130 Uiso 1 1 calc R . .
C15 C 0.62879(18) 0.3298(2) 0.37258(17) 0.0835(9) Uani 1 1 d U . .
H15A H 0.5652 0.3413 0.3439 0.125 Uiso 1 1 calc R . .
H15B H 0.6298 0.3441 0.4231 0.125 Uiso 1 1 calc R . .
H15C H 0.6434 0.2711 0.3691 0.125 Uiso 1 1 calc R . .

loop_
_atom_site_aniso_label
_atom_site_aniso_U_11
_atom_site_aniso_U_22
_atom_site_aniso_U_33
_atom_site_aniso_U_23
_atom_site_aniso_U_13
_atom_site_aniso_U_12
Cl1 0.1010(5) 0.0500(3) 0.0848(4) -0.0003(3) 0.0046(4) 0.0130(3)
O5 0.172(3) 0.126(2) 0.138(2) 0.0622(19) 0.029(2) -0.001(2)
O6 0.135(2) 0.163(3) 0.199(3) -0.021(3) 0.042(2) 0.040(2)
O7 0.1133(16) 0.0741(18) 0.0879(18) -0.0052(14) 0.0128(14) -0.0211(15)
O8 0.0912(14) 0.0653(12) 0.0876(14) -0.0158(11) -0.0058(12) -0.0014(11)
Cl1' 0.1010(5) 0.0500(3) 0.0848(4) -0.0003(3) 0.0046(4) 0.0130(3)
O5' 0.172(3) 0.126(2) 0.138(2) 0.0622(19) 0.029(2) -0.001(2)
O6' 0.135(2) 0.163(3) 0.199(3) -0.021(3) 0.042(2) 0.040(2)
O7' 0.1133(16) 0.0741(18) 0.0879(18) -0.0052(14) 0.0128(14) -0.0211(15)
O8' 0.0912(14) 0.0653(12) 0.0876(14) -0.0158(11) -0.0058(12) -0.0014(11)
Ni1 0.02748(14) 0.02895(15) 0.02867(14) 0.000 0.00580(11) 0.000
O1 0.0337(6) 0.0464(7) 0.0355(6) 0.0049(5) 0.0106(5) 0.0072(5)
O2 0.0434(7) 0.0522(9) 0.0815(11) 0.0039(8) 0.0005(8) 0.0141(7)
O3 0.0597(11) 0.0292(9) 0.0565(11) 0.000 0.0195(9) 0.000
O4 0.0430(9) 0.0320(9) 0.0503(10) 0.000 0.0060(8) 0.000
O9 0.1113(14) 0.0745(12) 0.1051(14) -0.0148(11) 0.0422(12) -0.0278(11)
N1 0.0332(7) 0.0333(7) 0.0314(7) -0.0027(6) 0.0036(6) 0.0003(6)
N2 0.0354(8) 0.0359(8) 0.0446(9) 0.0037(7) -0.0007(7) -0.0029(7)
N3 0.0322(7) 0.0351(8) 0.0384(7) -0.0006(6) 0.0148(6) -0.0004(6)
N4 0.0354(7) 0.0354(8) 0.0598(10) -0.0009(7) 0.0124(7) 0.0019(7)
C1 0.0443(9) 0.0306(9) 0.0306(8) 0.0008(7) -0.0007(7) 0.0006(8)
C2 0.0457(10) 0.0314(9) 0.0394(9) 0.0035(8) -0.0035(8) -0.0030(8)
C3 0.0636(13) 0.0452(11) 0.0447(11) 0.0014(10) -0.0137(10) -0.0116(10)
C4 0.0981(17) 0.0444(11) 0.0353(10) -0.0070(9) -0.0082(11) -0.0057(12)
C5 0.0822(15) 0.0528(12) 0.0376(10) -0.0085(10) 0.0073(11) 0.0057(12)
C6 0.0563(11) 0.0471(11) 0.0354(9) -0.0050(9) 0.0055(9) 0.0055(9)
C7 0.0307(8) 0.0287(8) 0.0385(9) 0.0031(7) 0.0030(7) -0.0007(7)
C8 0.0336(10) 0.0637(14) 0.0772(15) 0.0028(13) 0.0011(10) -0.0110(10)
C9 0.0295(8) 0.0310(8) 0.0415(9) 0.0034(7) 0.0099(7) -0.0003(7)
C10 0.0479(9) 0.0468(11) 0.0437(10) -0.0095(8) 0.0222(8) -0.0037(9)
C11 0.0483(10) 0.0478(11) 0.0666(12) -0.0065(10) 0.0283(9) 0.0048(9)
C12 0.0675(13) 0.0650(14) 0.0776(14) -0.0316(12) 0.0332(11) -0.0191(11)
C13 0.0796(14) 0.0876(18) 0.0427(11) -0.0007(12) 0.0309(10) 0.0114(14)
C14 0.0933(18) 0.0600(15) 0.106(2) -0.0231(15) 0.0169(17) 0.0253(14)
C15 0.0558(12) 0.109(2) 0.0963(18) 0.0057(17) 0.0416(12) -0.0101(14)

loop_
_atom_type_symbol
_atom_type_description
_atom_type_scat_dispersion_real
_atom_type_scat_dispersion_imag
_atom_type_scat_source
C C 0.0033 0.0016 'International Tables Vol C Tables 4.2.6.8 and 6.1.1.4'
H H 0.0000 0.0000 'International Tables Vol C Tables 4.2.6.8 and 6.1.1.4'
N N 0.0061 0.0033 'International Tables Vol C Tables 4.2.6.8 and 6.1.1.4'
O O 0.0106 0.0060 'International Tables Vol C Tables 4.2.6.8 and 6.1.1.4'
Cl Cl 0.1484 0.1585 'International Tables Vol C Tables 4.2.6.8 and 6.1.1.4'
Ni Ni 0.3393 1.1124 'International Tables Vol C Tables 4.2.6.8 and 6.1.1.4'

loop_
_geom_angle_atom_site_label_1
_geom_angle_atom_site_label_2
_geom_angle_atom_site_label_3
_geom_angle
_geom_angle_site_symmetry_1
_geom_angle_site_symmetry_3
_geom_angle_publ_flag
O6 Cl1 O8 114.3(3) . . ?
O6 Cl1 O5 119.9(3) . . ?
O8 Cl1 O5 110.3(2) . . ?
O6 Cl1 O7 106.6(3) . . ?
O8 Cl1 O7 104.31(18) . . ?
O5 Cl1 O7 99.0(2) . . ?
O3 Ni1 O1 90.18(4) . . ?
O3 Ni1 O1 90.18(4) . 2_755 ?
O1 Ni1 O1 179.64(7) . 2_755 ?
O3 Ni1 O4 180.0 . . ?
O1 Ni1 O4 89.82(4) . . ?
O1 Ni1 O4 89.82(4) 2_755 . ?
O3 Ni1 N1 86.98(4) . 2_755 ?
O1 Ni1 N1 92.44(6) . 2_755 ?
O1 Ni1 N1 87.58(6) 2_755 2_755 ?
O4 Ni1 N1 93.02(4) . 2_755 ?
O3 Ni1 N1 86.98(4) . . ?
O1 Ni1 N1 87.58(6) . . ?
O1 Ni1 N1 92.44(6) 2_755 . ?
O4 Ni1 N1 93.02(4) . . ?
N1 Ni1 N1 173.97(8) 2_755 . ?
N3 O1 Ni1 117.84(11) . . ?
Ni1 O3 H1W 123.5 . . ?
Ni1 O4 H2W 126.4 . . ?
H4W O9 H3W 109.0 . . ?
C7 N1 C1 104.81(15) . . ?
C7 N1 Ni1 122.88(12) . . ?
C1 N1 Ni1 127.96(12) . . ?
C7 N2 C2 106.32(16) . . ?
C7 N2 C8 129.62(19) . . ?
C2 N2 C8 123.63(17) . . ?
O1 N3 C9 125.62(15) . . ?
O1 N3 C10 121.06(14) . . ?
C9 N3 C10 113.31(15) . . ?
O2 N4 C9 124.82(18) . . ?
O2 N4 C11 122.99(17) . . ?
C9 N4 C11 112.06(15) . . ?
C2 C1 N1 108.89(17) . . ?
C2 C1 C6 120.81(17) . . ?
N1 C1 C6 130.30(17) . . ?
N2 C2 C1 106.94(16) . . ?
N2 C2 C3 131.0(2) . . ?
C1 C2 C3 122.0(2) . . ?
C4 C3 C2 116.5(2) . . ?
C4 C3 H3A 121.7 . . ?
C2 C3 H3A 121.7 . . ?
C3 C4 C5 121.9(2) . . ?
C3 C4 H4A 119.1 . . ?
C5 C4 H4A 119.1 . . ?
C6 C5 C4 121.9(2) . . ?
C6 C5 H5 119.1 . . ?
C4 C5 H5 119.1 . . ?
C5 C6 C1 116.9(2) . . ?
C5 C6 H6 121.6 . . ?
C1 C6 H6 121.6 . . ?
N1 C7 N2 113.02(17) . . ?
N1 C7 C9 121.34(15) . . ?
N2 C7 C9 125.60(17) . . ?
N2 C8 H8A 109.5 . . ?
N2 C8 H8B 109.5 . . ?
H8A C8 H8B 109.5 . . ?
N2 C8 H8C 109.5 . . ?
H8A C8 H8C 109.5 . . ?
H8B C8 H8C 109.5 . . ?
N3 C9 N4 109.10(16) . . ?
N3 C9 C7 123.33(16) . . ?
N4 C9 C7 127.49(16) . . ?
N3 C10 C13 107.74(18) . . ?
N3 C10 C12 107.16(17) . . ?
C13 C10 C12 110.22(18) . . ?
N3 C10 C11 100.98(15) . . ?
C13 C10 C11 115.67(19) . . ?
C12 C10 C11 114.13(18) . . ?
N4 C11 C14 109.2(2) . . ?
N4 C11 C15 105.83(19) . . ?
C14 C11 C15 110.1(2) . . ?
N4 C11 C10 101.55(16) . . ?
C14 C11 C10 115.75(19) . . ?
C15 C11 C10 113.50(19) . . ?
C10 C12 H12A 109.5 . . ?
C10 C12 H12B 109.5 . . ?
H12A C12 H12B 109.5 . . ?
C10 C12 H12C 109.5 . . ?
H12A C12 H12C 109.5 . . ?
H12B C12 H12C 109.5 . . ?
C10 C13 H13A 109.5 . . ?
C10 C13 H13B 109.5 . . ?
H13A C13 H13B 109.5 . . ?
C10 C13 H13C 109.5 . . ?
H13A C13 H13C 109.5 . . ?
H13B C13 H13C 109.5 . . ?
C11 C14 H14A 109.5 . . ?
C11 C14 H14B 109.5 . . ?
H14A C14 H14B 109.5 . . ?
C11 C14 H14C 109.5 . . ?
H14A C14 H14C 109.5 . . ?
H14B C14 H14C 109.5 . . ?
C11 C15 H15A 109.5 . . ?
C11 C15 H15B 109.5 . . ?
H15A C15 H15B 109.5 . . ?
C11 C15 H15C 109.5 . . ?
H15A C15 H15C 109.5 . . ?
H15B C15 H15C 109.5 . . ?

loop_
_geom_bond_atom_site_label_1
_geom_bond_atom_site_label_2
_geom_bond_distance
_geom_bond_site_symmetry_2
_geom_bond_publ_flag
Cl1 O6 1.371(4) . ?
Cl1 O8 1.428(3) . ?
Cl1 O5 1.439(4) . ?
Cl1 O7 1.509(3) . ?
Ni1 O3 2.0382(19) . ?
Ni1 O1 2.0579(14) . ?
Ni1 O1 2.0579(14) 2_755 ?
Ni1 O4 2.0706(19) . ?
Ni1 N1 2.0914(15) 2_755 ?
Ni1 N1 2.0915(15) . ?
O1 N3 1.2973(19) . ?
O2 N4 1.275(2) . ?
O3 H1W 0.8282 . ?
O4 H2W 0.8333 . ?
O9 H4W 0.8452 . ?
O9 H3W 0.8375 . ?
N1 C7 1.334(2) . ?
N1 C1 1.396(2) . ?
N2 C7 1.355(2) . ?
N2 C2 1.377(3) . ?
N2 C8 1.470(3) . ?
N3 C9 1.339(2) . ?
N3 C10 1.500(3) . ?
N4 C9 1.348(2) . ?
N4 C11 1.502(3) . ?
C1 C2 1.390(3) . ?
C1 C6 1.397(3) . ?
C2 C3 1.405(3) . ?
C3 C4 1.367(4) . ?
C3 H3A 0.9300 . ?
C4 C5 1.399(4) . ?
C4 H4A 0.9300 . ?
C5 C6 1.381(3) . ?
C5 H5 0.9300 . ?
C6 H6 0.9300 . ?
C7 C9 1.454(3) . ?
C8 H8A 0.9600 . ?
C8 H8B 0.9600 . ?
C8 H8C 0.9600 . ?
C10 C13 1.521(3) . ?
C10 C12 1.532(3) . ?
C10 C11 1.565(3) . ?
C11 C14 1.522(4) . ?
C11 C15 1.545(4) . ?
C12 H12A 0.9600 . ?
C12 H12B 0.9600 . ?
C12 H12C 0.9600 . ?
C13 H13A 0.9600 . ?
C13 H13B 0.9600 . ?
C13 H13C 0.9600 . ?
C14 H14A 0.9600 . ?
C14 H14B 0.9600 . ?
C14 H14C 0.9600 . ?
C15 H15A 0.9600 . ?
C15 H15B 0.9600 . ?
C15 H15C 0.9600 . ?

loop_
_geom_hbond_atom_site_label_D
_geom_hbond_atom_site_label_H
_geom_hbond_atom_site_label_A
_geom_hbond_distance_DH
_geom_hbond_distance_HA
_geom_hbond_distance_DA
_geom_hbond_angle_DHA
_geom_hbond_site_symmetry_A
O9 H3W O2 0.84 1.96 2.795(3) 171.0 4_645
O9 H4W O5 0.85 2.66 3.428(5) 152.5 3_545
O9 H4W O7 0.85 2.34 2.951(4) 130.0 3_545
O9 H4W O7' 0.85 2.16 2.886(6) 144.4 3_545
O4 H2W O8' 0.83 2.11 2.942(6) 174.4 1_655
O4 H2W O8 0.83 1.96 2.792(3) 173.3 1_655
O3 H1W O9 0.83 1.90 2.713(2) 166.1 .

loop_
_geom_torsion_atom_site_label_1
_geom_torsion_atom_site_label_2
_geom_torsion_atom_site_label_3
_geom_torsion_atom_site_label_4
_geom_torsion
_geom_torsion_site_symmetry_1
_geom_torsion_site_symmetry_2
_geom_torsion_site_symmetry_3
_geom_torsion_site_symmetry_4
_geom_torsion_publ_flag
O3 Ni1 O1 N3 -128.83(11) . . . . ?
O1 Ni1 O1 N3 50.87(18) 2_755 . . . ?
O4 Ni1 O1 N3 51.17(11) . . . . ?
N1 Ni1 O1 N3 144.18(12) 2_755 . . . ?
N1 Ni1 O1 N3 -41.86(12) . . . . ?
O3 Ni1 N1 C7 101.41(13) . . . . ?
O1 Ni1 N1 C7 11.10(14) . . . . ?
O1 Ni1 N1 C7 -168.54(13) 2_755 . . . ?
O4 Ni1 N1 C7 -78.59(13) . . . . ?
N1 Ni1 N1 C7 101.43(13) 2_755 . . . ?
O3 Ni1 N1 C1 -51.51(15) . . . . ?
O1 Ni1 N1 C1 -141.82(15) . . . . ?
O1 Ni1 N1 C1 38.54(15) 2_755 . . . ?
O4 Ni1 N1 C1 128.49(15) . . . . ?
N1 Ni1 N1 C1 -51.50(15) 2_755 . . . ?
Ni1 O1 N3 C9 45.4(2) . . . . ?
Ni1 O1 N3 C10 -132.92(14) . . . . ?
C7 N1 C1 C2 -0.13(19) . . . . ?
Ni1 N1 C1 C2 156.57(13) . . . . ?
C7 N1 C1 C6 -178.9(2) . . . . ?
Ni1 N1 C1 C6 -22.2(3) . . . . ?
C7 N2 C2 C1 1.3(2) . . . . ?
C8 N2 C2 C1 -171.83(18) . . . . ?
C7 N2 C2 C3 -179.5(2) . . . . ?
C8 N2 C2 C3 7.3(3) . . . . ?
N1 C1 C2 N2 -0.8(2) . . . . ?
C6 C1 C2 N2 178.18(17) . . . . ?
N1 C1 C2 C3 -179.99(18) . . . . ?
C6 C1 C2 C3 -1.1(3) . . . . ?
N2 C2 C3 C4 -179.0(2) . . . . ?
C1 C2 C3 C4 0.1(3) . . . . ?
C2 C3 C4 C5 1.0(3) . . . . ?
C3 C4 C5 C6 -1.1(4) . . . . ?
C4 C5 C6 C1 0.1(3) . . . . ?
C2 C1 C6 C5 0.9(3) . . . . ?
N1 C1 C6 C5 179.63(19) . . . . ?
C1 N1 C7 N2 1.0(2) . . . . ?
Ni1 N1 C7 N2 -157.18(12) . . . . ?
C1 N1 C7 C9 178.69(16) . . . . ?
Ni1 N1 C7 C9 20.5(2) . . . . ?
C2 N2 C7 N1 -1.5(2) . . . . ?
C8 N2 C7 N1 171.09(19) . . . . ?
C2 N2 C7 C9 -179.06(17) . . . . ?
C8 N2 C7 C9 -6.5(3) . . . . ?
O1 N3 C9 N4 179.35(16) . . . . ?
C10 N3 C9 N4 -2.2(2) . . . . ?
O1 N3 C9 C7 -3.7(3) . . . . ?
C10 N3 C9 C7 174.71(17) . . . . ?
O2 N4 C9 N3 174.33(17) . . . . ?
11 N4 C9 N3 -9.8(2) . . . . ?
O2 N4 C9 C7 -2.4(3) . . . . ?
C11 N4 C9 C7 173.50(18) . . . . ?
N1 C7 C9 N3 -33.5(3) . . . . ?
2 C7 C9 N3 143.84(19) . . . . ?
N1 C7 C9 N4 142.80(19) . . . . ?
N2 C7 C9 N4 -39.8(3) . . . . ?
O1 N3 C10 C13 -47.7(2) . . . . ?
C9 N3 C10 C13 133.81(18) . . . . ?
O1 N3 C10 C12 70.9(2) . . . . ?
C9 N3 C10 C12 -107.60(19) . . . . ?
O1 N3 C10 C11 -169.36(16) . . . . ?
C9 N3 C10 C11 12.1(2) . . . . ?
O2 N4 C11 C14 -44.7(3) . . . . ?
C9 N4 C11 C14 139.3(2) . . . . ?
O2 N4 C11 C15 73.8(2) . . . . ?
C9 N4 C11 C15 -102.2(2) . . . . ?
O2 N4 C11 C10 -167.41(17) . . . . ?
C9 N4 C11 C10 16.6(2) . . . . ?
N3 C10 C11 N4 -15.81(19) . . . . ?
C13 C10 C11 N4 -131.76(19) . . . . ?
C12 C10 C11 N4 98.8(2) . . . . ?
N3 C10 C11 C14 -133.9(2) . . . . ?
C13 C10 C11 C14 110.1(3) . . . . ?
C12 C10 C11 C14 -19.3(3) . . . . ?
N3 C10 C11 C15 97.3(2) . . . . ?
C13 C10 C11 C15 -18.7(3) . . . . ?
C12 C10 C11 C15 -148.1(2) . . . . ?
